data_1561925
loop_
_publ_author_name
'Thu\'ery, Pierre'

_publ_section_title
;
 Structural variations in terbium(III) complexes with
 1,3-adamantanedicarboxylate and diverse co-ligands
;
_journal_name_full 'Journal of Solid State Chemistry'
_journal_page_first 265
_journal_page_last 272
_journal_paper_doi 10.1016/j.jssc.2015.01.036
_journal_volume 227
_journal_year 2015
_chemical_formula_sum 'C13 H19 O8 Tb'
_chemical_formula_weight 462.20
_space_group_IT_number 2
_space_group_name_Hall '-P 1'
_space_group_name_H-M_alt 'P -1'
_symmetry_cell_setting triclinic
_symmetry_space_group_name_H-M 'P -1'
_atom_sites_solution_hydrogens geom
_atom_sites_solution_primary direct
_atom_sites_solution_secondary difmap
_audit_creation_method SHELXL-97
_cell_angle_alpha 91.482(3)
_cell_angle_beta 90.113(4)
_cell_angle_gamma 90.967(4)
_cell_formula_units_Z 4
_cell_length_a 6.6291(2)
_cell_length_b 15.0616(9)
_cell_length_c 15.4615(10)
_cell_measurement_reflns_used 84797
_cell_measurement_temperature 150(2)
_cell_measurement_theta_max 25.68
_cell_measurement_theta_min 2.93
_cell_volume 1543.01(14)
_computing_cell_refinement 'HKL2000 (Otwinowski & Minor, 1997)'
_computing_data_collection 'COLLECT (Nonius, 1998)'
_computing_data_reduction 'HKL2000 (Otwinowski & Minor, 1997)'
_computing_molecular_graphics 'SHELXTL (Sheldrick, 2008)'
_computing_publication_material 'SHELXTL (Sheldrick, 2008); PLATON (Spek, 2003)'
_computing_structure_refinement 'SHELXL-97 (Sheldrick, 2008)'
_computing_structure_solution 'SHELXT (Sheldrick, 2014)'
_diffrn_ambient_temperature 150(2)
_diffrn_measured_fraction_theta_full 0.998
_diffrn_measured_fraction_theta_max 0.998
_diffrn_measurement_device_type 'Nonius Kappa-CCD area-detector diffractometer'
_diffrn_measurement_method '2 \f and 13 \w scans with 2\% steps (824 frames)'
_diffrn_radiation_monochromator graphite
_diffrn_radiation_source 'fine-focus sealed tube'
_diffrn_radiation_type MoK\a
_diffrn_radiation_wavelength 0.71073
_diffrn_reflns_av_R_equivalents 0.0509
_diffrn_reflns_av_unetI/netI 0.0569
_diffrn_reflns_limit_h_max 8
_diffrn_reflns_limit_h_min -8
_diffrn_reflns_limit_k_max 18
_diffrn_reflns_limit_k_min -18
_diffrn_reflns_limit_l_max 18
_diffrn_reflns_limit_l_min -18
_diffrn_reflns_number 84797
_diffrn_reflns_theta_full 25.68
_diffrn_reflns_theta_max 25.68
_diffrn_reflns_theta_min 2.93
_diffrn_standards_decay_% 0
_diffrn_standards_interval_time 0
_diffrn_standards_number 0
_exptl_absorpt_coefficient_mu 4.620
_exptl_absorpt_correction_T_max 0.660
_exptl_absorpt_correction_T_min 0.467
_exptl_absorpt_correction_type multi-scan
_exptl_absorpt_process_details 'SCALEPACK (Otwinowski & Minor, 1997)'
_exptl_crystal_colour colourless
_exptl_crystal_density_diffrn 1.990
_exptl_crystal_density_method 'not measured'
_exptl_crystal_description parallelepiped
_exptl_crystal_F_000 904
_exptl_crystal_size_max 0.13
_exptl_crystal_size_mid 0.13
_exptl_crystal_size_min 0.09
_refine_diff_density_max 1.477
_refine_diff_density_min -1.729
_refine_diff_density_rms 0.224
_refine_ls_extinction_method none
_refine_ls_goodness_of_fit_ref 1.130
_refine_ls_hydrogen_treatment constr
_refine_ls_matrix_type full
_refine_ls_number_parameters 435
_refine_ls_number_reflns 5843
_refine_ls_number_restraints 18
_refine_ls_restrained_S_all 1.137
_refine_ls_R_factor_all 0.0471
_refine_ls_R_factor_gt 0.0360
_refine_ls_shift/su_max 0.001
_refine_ls_shift/su_mean 0.000
_refine_ls_structure_factor_coef Fsqd
_refine_ls_weighting_details 'calc w=1/[\s^2^(Fo^2^)+(0.0166P)^2^+12.1375P] where P=(Fo^2^+2Fc^2^)/3'
_refine_ls_weighting_scheme calc
_refine_ls_wR_factor_gt 0.0899
_refine_ls_wR_factor_ref 0.0931
_reflns_number_gt 5079
_reflns_number_total 5843
_reflns_threshold_expression >2sigma(I)
_cod_data_source_file JSSC-2015-227-265.cif
_cod_data_source_block 1
_cod_database_code 1561925

loop_
_symmetry_equiv_pos_as_xyz
'x, y, z'
'-x, -y, -z'

loop_
_atom_site_label
_atom_site_type_symbol
_atom_site_fract_x
_atom_site_fract_y
_atom_site_fract_z
_atom_site_U_iso_or_equiv
_atom_site_adp_type
_atom_site_occupancy
_atom_site_symmetry_multiplicity
_atom_site_calc_flag
_atom_site_refinement_flags
_atom_site_disorder_assembly
_atom_site_disorder_group
Tb1 Tb 0.51121(5) 0.789241(19) 0.943777(19) 0.01859(9) Uani 1 1 d . . .
Tb2 Tb 1.02574(5) 0.91889(2) 0.22991(2) 0.02467(10) Uani 1 1 d . . .
O1A O 0.660(2) 0.6806(14) 0.8513(18) 0.027(5) Uani 0.49(6) 1 d P A 1
O2A O 0.347(2) 0.6560(14) 0.896(2) 0.035(7) Uani 0.49(6) 1 d P A 1
O1B O 0.658(2) 0.6566(14) 0.892(3) 0.036(7) Uani 0.51(6) 1 d P A 2
O2B O 0.345(2) 0.6808(16) 0.852(2) 0.039(6) Uani 0.51(6) 1 d P A 2
O3 O 0.3215(9) 0.2809(4) 0.9365(3) 0.0453(15) Uani 1 1 d . . .
O4 O 0.6445(9) 0.2796(4) 0.9343(4) 0.0481(16) Uani 1 1 d . . .
O5 O 0.8455(7) 0.8440(3) 0.9267(3) 0.0247(10) Uani 1 1 d . A .
O6 O 1.1780(7) 0.8437(3) 0.9403(3) 0.0266(11) Uani 1 1 d . . .
O7 O 0.4941(7) 0.8808(3) 0.8212(3) 0.0276(11) Uani 1 1 d . A .
H7A H 0.3614 0.8905 0.8137 0.033 Uiso 1 1 d R . .
H7B H 0.5817 0.8951 0.7854 0.033 Uiso 1 1 d R . .
O8 O 0.5355(8) 0.9197(3) 1.0352(3) 0.0310(12) Uani 1 1 d . A .
H8A H 0.6267 0.9419 1.0743 0.037 Uiso 1 1 d R . .
H8B H 0.4302 0.9218 1.0771 0.037 Uiso 1 1 d R . .
O9A O 0.9164(18) 0.9154(6) 0.3772(5) 0.042(3) Uani 0.631(15) 1 d P B 3
O10A O 1.131(2) 0.8196(8) 0.3327(6) 0.072(4) Uani 0.631(15) 1 d PU B 3
O9B O 1.086(4) 0.9198(11) 0.3828(10) 0.053(5) Uani 0.369(15) 1 d PU B 4
O10B O 0.941(3) 0.8058(12) 0.3283(10) 0.057(6) Uani 0.369(15) 1 d PU B 4
O11 O 1.1411(9) 0.9391(3) 0.7424(3) 0.0391(13) Uani 1 1 d . . .
O12 O 0.8125(8) 0.9415(3) 0.7262(3) 0.0370(13) Uani 1 1 d . . .
O13 O 0.6910(10) 0.8893(5) 0.2022(5) 0.065(2) Uani 1 1 d . B .
O14 O 0.3644(10) 0.8915(5) 0.2057(5) 0.071(2) Uani 1 1 d . . .
O15 O 1.0197(8) 0.7934(3) 0.1351(3) 0.0274(11) Uani 1 1 d . B .
H15A H 0.8919 0.7651 0.1165 0.033 Uiso 1 1 d R . .
H15B H 1.1388 0.7679 0.1130 0.033 Uiso 1 1 d R . .
O16 O 1.0698(11) 0.9755(4) 0.0887(3) 0.0519(18) Uani 1 1 d . B .
H16A H 1.1169 1.0269 0.0799 0.062 Uiso 1 1 d R . .
H16B H 1.1187 0.9388 0.0419 0.062 Uiso 1 1 d R . .
C1 C 0.4951(11) 0.5402(4) 0.8083(4) 0.0228(14) Uani 1 1 d . . .
C2 C 0.4913(11) 0.4673(4) 0.8779(4) 0.0212(14) Uani 1 1 d . A .
H2A H 0.6134 0.4731 0.9147 0.025 Uiso 1 1 calc R . .
H2B H 0.3714 0.4745 0.9153 0.025 Uiso 1 1 calc R . .
C3 C 0.4841(10) 0.3742(4) 0.8323(4) 0.0193(13) Uani 1 1 d . . .
C4 C 0.2974(11) 0.3657(4) 0.7756(4) 0.0236(14) Uani 1 1 d . A .
H4A H 0.1752 0.3720 0.8118 0.028 Uiso 1 1 calc R . .
H4B H 0.2923 0.3063 0.7468 0.028 Uiso 1 1 calc R . .
C5 C 0.3010(11) 0.4384(4) 0.7063(4) 0.0239(14) Uani 1 1 d . . .
H5 H 0.1771 0.4322 0.6695 0.029 Uiso 1 1 calc R A .
C6 C 0.3047(11) 0.5297(4) 0.7521(4) 0.0252(15) Uani 1 1 d . A .
H6A H 0.1833 0.5360 0.7888 0.030 Uiso 1 1 calc R . .
H6B H 0.3032 0.5768 0.7086 0.030 Uiso 1 1 calc R . .
C7 C 0.6843(11) 0.5284(4) 0.7518(4) 0.0238(14) Uani 1 1 d . A .
H7C H 0.6903 0.5753 0.7081 0.029 Uiso 1 1 calc R . .
H7D H 0.8068 0.5341 0.7883 0.029 Uiso 1 1 calc R . .
C8 C 0.6777(11) 0.4366(4) 0.7061(4) 0.0241(14) Uani 1 1 d . . .
H8 H 0.8000 0.4299 0.6689 0.029 Uiso 1 1 calc R A .
C9 C 0.6774(11) 0.3648(4) 0.7754(4) 0.0241(15) Uani 1 1 d . A .
H9A H 0.7994 0.3718 0.8122 0.029 Uiso 1 1 calc R . .
H9B H 0.6792 0.3051 0.7471 0.029 Uiso 1 1 calc R . .
C10 C 0.4882(12) 0.4275(5) 0.6495(4) 0.0280(16) Uani 1 1 d . A .
H10A H 0.4908 0.4734 0.6049 0.034 Uiso 1 1 calc R . .
H10B H 0.4842 0.3684 0.6199 0.034 Uiso 1 1 calc R . .
C11 C 0.4997(11) 0.6304(4) 0.8540(4) 0.0228(14) Uani 1 1 d . A .
C12 C 0.4842(11) 0.3071(4) 0.9033(4) 0.0206(14) Uani 1 1 d . . .
C13 C 1.0125(10) 0.8049(4) 0.9251(4) 0.0249(15) Uani 1 1 d . . .
H13 H 1.0127 0.7430 0.9116 0.030 Uiso 1 1 calc R A .
C14 C 1.0084(11) 0.8055(4) 0.4793(4) 0.0245(15) Uani 1 1 d . . .
C15 C 1.0005(11) 0.8766(4) 0.5525(4) 0.0238(14) Uani 1 1 d . B .
H15C H 0.8801 0.9137 0.5451 0.029 Uiso 1 1 calc R . .
H15D H 1.1219 0.9157 0.5502 0.029 Uiso 1 1 calc R . .
C16 C 0.9910(11) 0.8304(4) 0.6413(4) 0.0228(14) Uani 1 1 d . . .
C17 C 0.8043(11) 0.7696(4) 0.6447(4) 0.0251(15) Uani 1 1 d . B .
H17A H 0.6810 0.8049 0.6380 0.030 Uiso 1 1 calc R . .
H17B H 0.7979 0.7405 0.7014 0.030 Uiso 1 1 calc R . .
C18 C 0.8153(11) 0.6988(5) 0.5718(4) 0.0276(15) Uani 1 1 d . . .
H18 H 0.6935 0.6589 0.5742 0.033 Uiso 1 1 calc R B .
C19 C 0.8213(12) 0.7443(5) 0.4841(4) 0.0287(16) Uani 1 1 d . B .
H19A H 0.6979 0.7794 0.4768 0.034 Uiso 1 1 calc R . .
H19B H 0.8255 0.6988 0.4368 0.034 Uiso 1 1 calc R . .
C20 C 1.1987(11) 0.7500(5) 0.4915(4) 0.0278(16) Uani 1 1 d . B .
H20A H 1.2074 0.7045 0.4443 0.033 Uiso 1 1 calc R . .
H20B H 1.3203 0.7889 0.4889 0.033 Uiso 1 1 calc R . .
C21 C 1.1902(11) 0.7048(5) 0.5788(4) 0.0277(16) Uani 1 1 d . . .
H21 H 1.3144 0.6690 0.5860 0.033 Uiso 1 1 calc R B .
C22 C 1.1822(11) 0.7758(5) 0.6517(4) 0.0269(15) Uani 1 1 d . B .
H22A H 1.1809 0.7470 0.7086 0.032 Uiso 1 1 calc R . .
H22B H 1.3030 0.8152 0.6492 0.032 Uiso 1 1 calc R . .
C23 C 1.0061(12) 0.6434(5) 0.5822(5) 0.0310(16) Uani 1 1 d . B .
H23A H 1.0025 0.6131 0.6383 0.037 Uiso 1 1 calc R . .
H23B H 1.0129 0.5977 0.5353 0.037 Uiso 1 1 calc R . .
C24 C 1.0140(12) 0.8490(5) 0.3919(4) 0.0299(16) Uani 1 1 d . B .
C25 C 0.9822(12) 0.9061(4) 0.7090(4) 0.0259(15) Uani 1 1 d . . .
C26 C 0.5268(14) 0.8837(6) 0.2414(6) 0.048(2) Uani 1 1 d . . .
H26 H 0.5288 0.8729 0.3016 0.057 Uiso 1 1 calc R B .

loop_
_atom_site_aniso_label
_atom_site_aniso_U_11
_atom_site_aniso_U_22
_atom_site_aniso_U_33
_atom_site_aniso_U_23
_atom_site_aniso_U_13
_atom_site_aniso_U_12
Tb1 0.01855(18) 0.01574(16) 0.02164(17) 0.00272(11) 0.00130(12) 0.00149(12)
Tb2 0.0264(2) 0.02775(19) 0.01991(17) 0.00247(13) 0.00123(13) 0.00005(14)
O1A 0.028(7) 0.021(7) 0.031(10) -0.002(7) 0.014(6) -0.009(5)
O2A 0.024(7) 0.029(8) 0.052(16) -0.016(9) 0.003(7) 0.001(5)
O1B 0.023(6) 0.022(7) 0.061(16) -0.012(9) -0.005(7) 0.003(5)
O2B 0.039(7) 0.037(8) 0.040(13) -0.014(9) -0.011(7) 0.021(6)
O3 0.032(3) 0.065(4) 0.041(3) 0.034(3) -0.008(3) -0.013(3)
O4 0.031(3) 0.065(4) 0.052(3) 0.041(3) 0.018(3) 0.019(3)
O5 0.015(2) 0.022(2) 0.038(3) 0.006(2) -0.001(2) 0.0030(19)
O6 0.021(3) 0.021(2) 0.038(3) 0.007(2) 0.005(2) 0.003(2)
O7 0.015(3) 0.038(3) 0.030(3) 0.014(2) 0.003(2) 0.000(2)
O8 0.045(3) 0.021(2) 0.027(2) -0.0058(19) 0.001(2) 0.004(2)
O9A 0.069(9) 0.034(5) 0.026(4) 0.017(4) 0.019(5) 0.028(5)
O10A 0.093(8) 0.087(7) 0.039(5) 0.019(5) 0.023(5) 0.051(6)
O9B 0.082(10) 0.041(8) 0.036(7) 0.010(6) -0.006(7) -0.017(7)
O10B 0.079(10) 0.057(8) 0.034(7) 0.005(6) -0.006(7) -0.041(7)
O11 0.039(3) 0.033(3) 0.045(3) -0.008(2) -0.017(3) 0.006(2)
O12 0.030(3) 0.035(3) 0.046(3) -0.007(2) 0.015(2) -0.001(2)
O13 0.028(4) 0.080(5) 0.086(5) -0.035(4) 0.004(3) -0.007(3)
O14 0.031(4) 0.067(5) 0.114(6) -0.046(4) -0.007(4) 0.012(3)
O15 0.022(3) 0.025(2) 0.036(3) 0.002(2) 0.003(2) 0.000(2)
O16 0.104(6) 0.029(3) 0.023(3) 0.001(2) 0.004(3) 0.005(3)
C1 0.028(4) 0.016(3) 0.024(3) 0.002(3) 0.001(3) 0.002(3)
C2 0.024(4) 0.021(3) 0.018(3) 0.003(2) -0.001(3) 0.004(3)
C3 0.024(4) 0.014(3) 0.020(3) 0.004(2) 0.004(3) -0.002(3)
C4 0.024(4) 0.021(3) 0.025(3) 0.001(3) 0.004(3) -0.005(3)
C5 0.027(4) 0.023(3) 0.021(3) 0.001(3) -0.006(3) -0.002(3)
C6 0.027(4) 0.023(3) 0.026(3) 0.003(3) -0.004(3) 0.002(3)
C7 0.027(4) 0.022(3) 0.023(3) 0.002(3) 0.002(3) -0.001(3)
C8 0.028(4) 0.022(3) 0.022(3) 0.001(3) 0.008(3) 0.001(3)
C9 0.030(4) 0.019(3) 0.024(3) 0.000(3) 0.002(3) 0.006(3)
C10 0.038(5) 0.026(4) 0.020(3) 0.001(3) 0.001(3) 0.000(3)
C11 0.025(4) 0.020(3) 0.024(3) 0.004(3) -0.001(3) 0.004(3)
C12 0.027(4) 0.015(3) 0.020(3) -0.001(2) 0.001(3) 0.003(3)
C13 0.021(4) 0.023(3) 0.031(4) 0.003(3) 0.002(3) 0.001(3)
C14 0.030(4) 0.026(3) 0.018(3) 0.001(3) 0.002(3) 0.002(3)
C15 0.024(4) 0.026(3) 0.021(3) 0.004(3) 0.002(3) -0.001(3)
C16 0.024(4) 0.025(3) 0.020(3) 0.004(3) 0.000(3) 0.005(3)
C17 0.022(4) 0.027(4) 0.026(3) 0.005(3) 0.002(3) -0.001(3)
C18 0.026(4) 0.029(4) 0.028(4) 0.002(3) 0.003(3) -0.006(3)
C19 0.033(4) 0.030(4) 0.023(3) -0.001(3) -0.003(3) 0.001(3)
C20 0.028(4) 0.027(4) 0.028(4) 0.002(3) 0.006(3) 0.007(3)
C21 0.025(4) 0.033(4) 0.027(3) 0.006(3) 0.005(3) 0.010(3)
C22 0.021(4) 0.034(4) 0.026(3) 0.005(3) -0.001(3) 0.003(3)
C23 0.032(4) 0.034(4) 0.026(4) 0.004(3) 0.007(3) -0.002(3)
C24 0.038(5) 0.029(4) 0.023(3) 0.003(3) 0.000(3) 0.006(3)
C25 0.036(4) 0.023(3) 0.020(3) 0.009(3) 0.000(3) 0.001(3)
C26 0.043(6) 0.056(6) 0.045(5) 0.002(4) -0.003(4) 0.000(4)

loop_
_atom_type_symbol
_atom_type_description
_atom_type_scat_dispersion_real
_atom_type_scat_dispersion_imag
_atom_type_scat_source
C C 0.0033 0.0016 'International Tables Vol C Tables 4.2.6.8 and 6.1.1.4'
H H 0.0000 0.0000 'International Tables Vol C Tables 4.2.6.8 and 6.1.1.4'
Tb Tb -0.1723 4.1537 'International Tables Vol C Tables 4.2.6.8 and 6.1.1.4'
O O 0.0106 0.0060 'International Tables Vol C Tables 4.2.6.8 and 6.1.1.4'

loop_
_geom_angle_atom_site_label_1
_geom_angle_atom_site_label_2
_geom_angle_atom_site_label_3
_geom_angle
_geom_angle_site_symmetry_1
_geom_angle_site_symmetry_3
O1B Tb1 O2A 51.8(5) . .
O1B Tb1 O5 81.9(6) . .
O2A Tb1 O5 132.4(3) . .
O1B Tb1 O6 133.1(3) . 1_455
O2A Tb1 O6 82.4(5) . 1_455
O5 Tb1 O6 138.39(15) . 1_455
O2A Tb1 O1A 55.8(5) . .
O5 Tb1 O1A 76.8(3) . .
O6 Tb1 O1A 128.4(6) 1_455 .
O1B Tb1 O7 104.9(11) . .
O2A Tb1 O7 103.5(10) . .
O5 Tb1 O7 75.66(16) . .
O6 Tb1 O7 73.81(16) 1_455 .
O1A Tb1 O7 87.0(8) . .
O1B Tb1 O2B 55.3(5) . .
O5 Tb1 O2B 125.8(6) . .
O6 Tb1 O2B 78.3(3) 1_455 .
O7 Tb1 O2B 84.5(9) . .
O1B Tb1 O8 148.5(4) . .
O2A Tb1 O8 152.0(5) . .
O5 Tb1 O8 74.61(17) . .
O6 Tb1 O8 77.48(18) 1_455 .
O1A Tb1 O8 151.1(4) . .
O7 Tb1 O8 89.42(16) . .
O2B Tb1 O8 155.8(3) . .
O1B Tb1 O4 93.9(11) . 2_667
O2A Tb1 O4 71.0(9) . 2_667
O5 Tb1 O4 129.82(19) . 2_667
O6 Tb1 O4 77.10(17) 1_455 2_667
O1A Tb1 O4 110.5(7) . 2_667
O7 Tb1 O4 150.88(18) . 2_667
O2B Tb1 O4 88.5(10) . 2_667
O8 Tb1 O4 85.6(2) . 2_667
O1B Tb1 O3 71.3(9) . 2_667
O2A Tb1 O3 93.4(10) . 2_667
O5 Tb1 O3 79.32(17) . 2_667
O6 Tb1 O3 127.45(18) 1_455 2_667
O1A Tb1 O3 87.4(8) . 2_667
O7 Tb1 O3 154.98(18) . 2_667
O2B Tb1 O3 110.8(8) . 2_667
O8 Tb1 O3 83.80(19) . 2_667
O4 Tb1 O3 52.62(19) 2_667 2_667
O13 Tb2 O14 150.8(2) . 1_655
O13 Tb2 O10A 107.5(4) . .
O14 Tb2 O10A 72.2(4) 1_655 .
O13 Tb2 O15 74.5(2) . .
O14 Tb2 O15 76.4(2) 1_655 .
O10A Tb2 O15 84.6(3) . .
O13 Tb2 O10B 76.4(6) . .
O14 Tb2 O10B 101.2(6) 1_655 .
O15 Tb2 O10B 79.7(4) . .
O13 Tb2 O16 90.9(3) . .
O14 Tb2 O16 78.6(3) 1_655 .
O10A Tb2 O16 147.4(3) . .
O15 Tb2 O16 74.39(17) . .
O10B Tb2 O16 153.4(4) . .
O13 Tb2 O9A 82.8(4) . .
O14 Tb2 O9A 116.2(3) 1_655 .
O10A Tb2 O9A 54.1(3) . .
O15 Tb2 O9A 123.6(3) . .
O16 Tb2 O9A 157.8(2) . .
O13 Tb2 O9B 109.9(6) . .
O14 Tb2 O9B 89.7(6) 1_655 .
O15 Tb2 O9B 126.6(4) . .
O10B Tb2 O9B 52.5(6) . .
O16 Tb2 O9B 153.1(5) . .
O13 Tb2 O12 128.8(2) . 2_776
O14 Tb2 O12 77.3(2) 1_655 2_776
O10A Tb2 O12 104.2(4) . 2_776
O15 Tb2 O12 148.11(17) . 2_776
O10B Tb2 O12 123.2(4) . 2_776
O16 Tb2 O12 82.98(19) . 2_776
O9A Tb2 O12 84.5(3) . 2_776
O9B Tb2 O12 70.8(4) . 2_776
O13 Tb2 O11 75.4(2) . 2_776
O14 Tb2 O11 129.2(2) 1_655 2_776
O10A Tb2 O11 126.8(3) . 2_776
O15 Tb2 O11 141.96(17) . 2_776
O10B Tb2 O11 114.8(6) . 2_776
O16 Tb2 O11 83.35(19) . 2_776
O9A Tb2 O11 74.5(2) . 2_776
O9B Tb2 O11 85.5(5) . 2_776
O12 Tb2 O11 53.43(18) 2_776 2_776
C11 O1A Tb1 91.6(7) . .
C11 O2A Tb1 92.7(8) . .
C11 O1B Tb1 93.3(7) . .
C11 O2B Tb1 91.1(8) . .
C12 O3 Tb1 93.6(4) . 2_667
C12 O4 Tb1 95.3(4) . 2_667
C13 O5 Tb1 131.4(4) . .
C13 O6 Tb1 131.1(4) . 1_655
Tb1 O7 H7A 104.8 . .
Tb1 O7 H7B 131.1 . .
H7A O7 H7B 123.2 . .
Tb1 O8 H8A 135.3 . .
Tb1 O8 H8B 112.1 . .
H8A O8 H8B 91.5 . .
C24 O9A Tb2 92.9(5) . .
C24 O10A Tb2 94.7(6) . .
C24 O9B Tb2 94.1(10) . .
C24 O10B Tb2 92.9(9) . .
C25 O11 Tb2 91.0(4) . 2_776
C25 O12 Tb2 91.9(4) . 2_776
C26 O13 Tb2 139.8(6) . .
C26 O14 Tb2 143.6(7) . 1_455
Tb2 O15 H15A 121.2 . .
Tb2 O15 H15B 122.2 . .
H15A O15 H15B 116.6 . .
Tb2 O16 H16A 122.8 . .
Tb2 O16 H16B 121.4 . .
H16A O16 H16B 105.5 . .
C11 C1 C6 110.2(5) . .
C11 C1 C7 110.5(6) . .
C6 C1 C7 109.8(5) . .
C11 C1 C2 108.6(5) . .
C6 C1 C2 108.8(5) . .
C7 C1 C2 108.9(5) . .
C3 C2 C1 109.3(5) . .
C3 C2 H2A 109.8 . .
C1 C2 H2A 109.8 . .
C3 C2 H2B 109.8 . .
C1 C2 H2B 109.8 . .
H2A C2 H2B 108.3 . .
C12 C3 C4 112.3(5) . .
C12 C3 C2 106.4(5) . .
C4 C3 C2 109.6(5) . .
C12 C3 C9 110.4(5) . .
C4 C3 C9 109.8(5) . .
C2 C3 C9 108.1(5) . .
C3 C4 C5 110.2(5) . .
C3 C4 H4A 109.6 . .
C5 C4 H4A 109.6 . .
C3 C4 H4B 109.6 . .
C5 C4 H4B 109.6 . .
H4A C4 H4B 108.1 . .
C6 C5 C10 110.3(6) . .
C6 C5 C4 108.8(5) . .
C10 C5 C4 109.4(6) . .
C6 C5 H5 109.4 . .
C10 C5 H5 109.4 . .
C4 C5 H5 109.4 . .
C5 C6 C1 109.9(5) . .
C5 C6 H6A 109.7 . .
C1 C6 H6A 109.7 . .
C5 C6 H6B 109.7 . .
C1 C6 H6B 109.7 . .
H6A C6 H6B 108.2 . .
C8 C7 C1 109.9(5) . .
C8 C7 H7C 109.7 . .
C1 C7 H7C 109.7 . .
C8 C7 H7D 109.7 . .
C1 C7 H7D 109.7 . .
H7C C7 H7D 108.2 . .
C10 C8 C7 109.8(6) . .
C10 C8 C9 110.5(6) . .
C7 C8 C9 108.7(5) . .
C10 C8 H8 109.3 . .
C7 C8 H8 109.3 . .
C9 C8 H8 109.3 . .
C8 C9 C3 109.2(5) . .
C8 C9 H9A 109.8 . .
C3 C9 H9A 109.8 . .
C8 C9 H9B 109.8 . .
C3 C9 H9B 109.8 . .
H9A C9 H9B 108.3 . .
C5 C10 C8 109.3(5) . .
C5 C10 H10A 109.8 . .
C8 C10 H10A 109.8 . .
C5 C10 H10B 109.8 . .
C8 C10 H10B 109.8 . .
H10A C10 H10B 108.3 . .
O1B C11 O2B 120.1(10) . .
O2A C11 O1A 119.9(10) . .
O1B C11 C1 119.3(8) . .
O2A C11 C1 119.7(8) . .
O2B C11 C1 120.6(8) . .
O1A C11 C1 120.4(8) . .
O4 C12 O3 117.7(6) . .
O4 C12 C3 121.5(6) . .
O3 C12 C3 120.7(6) . .
O6 C13 O5 123.2(6) . .
O6 C13 H13 118.4 . .
O5 C13 H13 118.4 . .
C24 C14 C19 109.4(6) . .
C24 C14 C15 110.3(5) . .
C19 C14 C15 109.5(5) . .
C24 C14 C20 110.0(6) . .
C19 C14 C20 109.0(6) . .
C15 C14 C20 108.6(6) . .
C14 C15 C16 109.4(5) . .
C14 C15 H15C 109.8 . .
C16 C15 H15C 109.8 . .
C14 C15 H15D 109.8 . .
C16 C15 H15D 109.8 . .
H15C C15 H15D 108.2 . .
C25 C16 C17 111.8(6) . .
C25 C16 C22 111.4(6) . .
C17 C16 C22 109.9(6) . .
C25 C16 C15 105.3(5) . .
C17 C16 C15 109.8(5) . .
C22 C16 C15 108.5(5) . .
C16 C17 C18 109.4(5) . .
C16 C17 H17A 109.8 . .
C18 C17 H17A 109.8 . .
C16 C17 H17B 109.8 . .
C18 C17 H17B 109.8 . .
H17A C17 H17B 108.2 . .
C17 C18 C19 109.5(6) . .
C17 C18 C23 110.0(6) . .
C19 C18 C23 109.4(6) . .
C17 C18 H18 109.3 . .
C19 C18 H18 109.3 . .
C23 C18 H18 109.3 . .
C18 C19 C14 109.9(6) . .
C18 C19 H19A 109.7 . .
C14 C19 H19A 109.7 . .
C18 C19 H19B 109.7 . .
C14 C19 H19B 109.7 . .
H19A C19 H19B 108.2 . .
C21 C20 C14 109.7(6) . .
C21 C20 H20A 109.7 . .
C14 C20 H20A 109.7 . .
C21 C20 H20B 109.7 . .
C14 C20 H20B 109.7 . .
H20A C20 H20B 108.2 . .
C23 C21 C20 109.9(6) . .
C23 C21 C22 110.4(6) . .
C20 C21 C22 109.5(6) . .
C23 C21 H21 109.0 . .
C20 C21 H21 109.0 . .
C22 C21 H21 109.0 . .
C16 C22 C21 109.2(6) . .
C16 C22 H22A 109.8 . .
C21 C22 H22A 109.8 . .
C16 C22 H22B 109.8 . .
C21 C22 H22B 109.8 . .
H22A C22 H22B 108.3 . .
C21 C23 C18 108.9(6) . .
C21 C23 H23A 109.9 . .
C18 C23 H23A 109.9 . .
C21 C23 H23B 109.9 . .
C18 C23 H23B 109.9 . .
H23A C23 H23B 108.3 . .
O9B C24 O10B 120.5(12) . .
O9A C24 O10A 118.0(8) . .
O9B C24 C14 122.0(10) . .
O9A C24 C14 121.9(7) . .
O10B C24 C14 117.6(9) . .
O10A C24 C14 120.0(7) . .
O11 C25 O12 119.4(6) . .
O11 C25 C16 121.0(7) . .
O12 C25 C16 119.2(6) . .
O14 C26 O13 122.8(9) . .
O14 C26 H26 118.6 . .
O13 C26 H26 118.6 . .

loop_
_geom_bond_atom_site_label_1
_geom_bond_atom_site_label_2
_geom_bond_distance
_geom_bond_site_symmetry_2
Tb1 O1B 2.358(12) .
Tb1 O2A 2.365(13) .
Tb1 O5 2.369(5) .
Tb1 O6 2.370(5) 1_455
Tb1 O1A 2.373(13) .
Tb1 O7 2.376(4) .
Tb1 O2B 2.389(13) .
Tb1 O8 2.394(4) .
Tb1 O4 2.402(5) 2_667
Tb1 O3 2.431(5) 2_667
Tb2 O13 2.294(7) .
Tb2 O14 2.319(7) 1_655
Tb2 O10A 2.325(10) .
Tb2 O15 2.362(5) .
Tb2 O10B 2.374(15) .
Tb2 O16 2.380(5) .
Tb2 O9A 2.392(8) .
Tb2 O9B 2.396(16) .
Tb2 O12 2.425(5) 2_776
Tb2 O11 2.453(5) 2_776
O1A C11 1.295(15) .
O2A C11 1.266(16) .
O1B C11 1.256(15) .
O2B C11 1.286(16) .
O3 C12 1.257(8) .
O3 Tb1 2.431(5) 2_667
O4 C12 1.247(9) .
O4 Tb1 2.402(5) 2_667
O5 C13 1.263(8) .
O6 C13 1.253(8) .
O6 Tb1 2.370(5) 1_655
O7 H7A 0.9020 .
O7 H7B 0.8330 .
O8 H8A 0.9080 .
O8 H8B 0.9536 .
O9A C24 1.226(11) .
O10A C24 1.277(12) .
O9B C24 1.173(18) .
O10B C24 1.256(17) .
O11 C25 1.261(9) .
O11 Tb2 2.453(5) 2_776
O12 C25 1.278(9) .
O12 Tb2 2.425(5) 2_776
O13 C26 1.249(11) .
O14 C26 1.218(11) .
O14 Tb2 2.319(7) 1_455
O15 H15A 0.9807 .
O15 H15B 0.9443 .
O16 H16A 0.8449 .
O16 H16B 0.9600 .
C1 C11 1.515(9) .
C1 C6 1.535(9) .
C1 C7 1.541(9) .
C1 C2 1.557(8) .
C2 C3 1.553(8) .
C2 H2A 0.9900 .
C2 H2B 0.9900 .
C3 C12 1.511(8) .
C3 C4 1.517(9) .
C3 C9 1.562(9) .
C4 C5 1.551(9) .
C4 H4A 0.9900 .
C4 H4B 0.9900 .
C5 C6 1.530(9) .
C5 C10 1.531(10) .
C5 H5 1.0000 .
C6 H6A 0.9900 .
C6 H6B 0.9900 .
C7 C8 1.536(9) .
C7 H7C 0.9900 .
C7 H7D 0.9900 .
C8 C10 1.532(10) .
C8 C9 1.541(9) .
C8 H8 1.0000 .
C9 H9A 0.9900 .
C9 H9B 0.9900 .
C10 H10A 0.9900 .
C10 H10B 0.9900 .
C13 H13 0.9500 .
C14 C24 1.517(9) .
C14 C19 1.536(10) .
C14 C15 1.538(9) .
C14 C20 1.539(10) .
C15 C16 1.557(8) .
C15 H15C 0.9900 .
C15 H15D 0.9900 .
C16 C25 1.528(9) .
C16 C17 1.530(9) .
C16 C22 1.533(9) .
C17 C18 1.534(9) .
C17 H17A 0.9900 .
C17 H17B 0.9900 .
C18 C19 1.535(9) .
C18 C23 1.537(10) .
C18 H18 1.0000 .
C19 H19A 0.9900 .
C19 H19B 0.9900 .
C20 C21 1.528(9) .
C20 H20A 0.9900 .
C20 H20B 0.9900 .
C21 C23 1.520(10) .
C21 C22 1.535(10) .
C21 H21 1.0000 .
C22 H22A 0.9900 .
C22 H22B 0.9900 .
C23 H23A 0.9900 .
C23 H23B 0.9900 .
C26 H26 0.9500 .

loop_
_geom_hbond_atom_site_label_D
_geom_hbond_atom_site_label_H
_geom_hbond_atom_site_label_A
_geom_hbond_distance_DH
_geom_hbond_distance_HA
_geom_hbond_distance_DA
_geom_hbond_angle_DHA
_geom_hbond_site_symmetry_A
O7 H7A O11 0.90 1.99 2.801(7) 149.0 1_455
O7 H7B O12 0.83 1.92 2.733(7) 166.6 .
O8 H8A O13 0.91 2.19 2.829(9) 126.5 1_556
O8 H8B O14 0.95 2.10 2.909(10) 142.3 1_556
O8 H8B O16 0.95 2.54 3.314(9) 138.4 1_456
O15 H15A O3 0.98 1.76 2.726(7) 169.2 2_666
O15 H15B O4 0.94 1.77 2.711(7) 176.7 2_766
O16 H16A O5 0.84 1.96 2.783(7) 164.1 2_776
O16 H16B O6 0.96 2.14 3.089(7) 169.6 1_554
